data_1540527
loop_
_publ_author_name
'Zheng, Xiu-Mian'
'Meng, Fan-Wang'
'Geng, Fang'
'Qi, Meng'
'Luo, Cheng'
'Yang, Li'
'Wang, Zheng-Tao'

_publ_section_title
;
 Plantadeprate A, a Tricyclic Monoterpene Zwitterionic Guanidium, and
 Related Derivatives from the Seeds of Plantago depressa.
;
_journal_issue 11
_journal_name_full 'Journal of natural products'
_journal_page_first 2822
_journal_page_last 2826
_journal_paper_doi 10.1021/acs.jnatprod.5b00368
_journal_volume 78
_journal_year 2015
_chemical_absolute_configuration ad
_chemical_formula_sum 'C11 H21 N3 O5'
_chemical_formula_weight 275.31
_chemical_name_systematic
; 
 ? 
;
_space_group_IT_number 19
_symmetry_cell_setting orthorhombic
_symmetry_space_group_name_Hall 'P 2ac 2ab'
_symmetry_space_group_name_H-M 'P 21 21 21'
_atom_sites_solution_hydrogens geom
_atom_sites_solution_primary direct
_atom_sites_solution_secondary difmap
_audit_creation_method SHELXL-97
_cell_angle_alpha 90.00
_cell_angle_beta 90.00
_cell_angle_gamma 90.00
_cell_formula_units_Z 4
_cell_length_a 5.66790(10)
_cell_length_b 13.4355(2)
_cell_length_c 18.1813(3)
_cell_measurement_reflns_used 6342
_cell_measurement_temperature 140(2)
_cell_measurement_theta_max 68.66
_cell_measurement_theta_min 4.09
_cell_volume 1384.53(4)
_computing_cell_refinement 'Bruker SAINT'
_computing_data_collection 'Bruker APEX2'
_computing_data_reduction 'Bruker SAINT'
_computing_molecular_graphics 'Bruker SHELXTL'
_computing_publication_material 'Bruker SHELXTL'
_computing_structure_refinement 'SHELXL-97 (Sheldrick, 2008)'
_computing_structure_solution 'SHELXS-97 (Sheldrick, 2008)'
_diffrn_ambient_temperature 140(2)
_diffrn_measured_fraction_theta_full 0.975
_diffrn_measured_fraction_theta_max 0.975
_diffrn_measurement_device_type 'Bruker APEX-II CCD'
_diffrn_measurement_method '\f and \w scans'
_diffrn_radiation_monochromator graphite
_diffrn_radiation_source 'fine-focus sealed tube'
_diffrn_radiation_type CuK\a
_diffrn_radiation_wavelength 1.54178
_diffrn_reflns_av_R_equivalents 0.0437
_diffrn_reflns_av_sigmaI/netI 0.0295
_diffrn_reflns_limit_h_max 6
_diffrn_reflns_limit_h_min -5
_diffrn_reflns_limit_k_max 16
_diffrn_reflns_limit_k_min -16
_diffrn_reflns_limit_l_max 22
_diffrn_reflns_limit_l_min -22
_diffrn_reflns_number 13321
_diffrn_reflns_theta_full 69.60
_diffrn_reflns_theta_max 69.60
_diffrn_reflns_theta_min 4.09
_exptl_absorpt_coefficient_mu 0.879
_exptl_absorpt_correction_T_max 0.9913
_exptl_absorpt_correction_T_min 0.8037
_exptl_absorpt_correction_type multi-scan
_exptl_absorpt_process_details sadabs
_exptl_crystal_colour colourless
_exptl_crystal_density_diffrn 1.321
_exptl_crystal_density_method 'not measured'
_exptl_crystal_description prism
_exptl_crystal_F_000 592
_exptl_crystal_size_max 0.26
_exptl_crystal_size_mid 0.02
_exptl_crystal_size_min 0.01
_refine_diff_density_max 0.204
_refine_diff_density_min -0.202
_refine_diff_density_rms 0.037
_refine_ls_abs_structure_details 'Flack H D (1983), Acta Cryst. A39, 876-881'
_refine_ls_abs_structure_Flack 0.01(15)
_refine_ls_extinction_method none
_refine_ls_goodness_of_fit_ref 1.064
_refine_ls_hydrogen_treatment mixed
_refine_ls_matrix_type full
_refine_ls_number_parameters 199
_refine_ls_number_reflns 2515
_refine_ls_number_restraints 0
_refine_ls_restrained_S_all 1.064
_refine_ls_R_factor_all 0.0293
_refine_ls_R_factor_gt 0.0284
_refine_ls_shift/su_max 0.039
_refine_ls_shift/su_mean 0.003
_refine_ls_structure_factor_coef Fsqd
_refine_ls_weighting_details 'calc w=1/[\s^2^(Fo^2^)+(0.0515P)^2^+0.0902P] where P=(Fo^2^+2Fc^2^)/3'
_refine_ls_weighting_scheme calc
_refine_ls_wR_factor_gt 0.0761
_refine_ls_wR_factor_ref 0.0773
_reflns_number_gt 2446
_reflns_number_total 2515
_reflns_threshold_expression >2sigma(I)
_cod_data_source_file np5b00368_si_002.cif
_cod_data_source_block cu_dm13192_0m
_cod_depositor_comments
;
The following automatic conversions were performed:

'_symmetry_cell_setting' value 'Orthorhombic' changed to
'orthorhombic' according to
/usr/data/users/saulius/crontab/automatic-downloads/rss-feeds/ACS/lib/dictionaries/cif_core.dic
dictionary named 'cif_core.dic' version 2.4.2 from 2011-04-26.

Automatic conversion script
Id: cif_fix_values 4268 2015-11-12 08:31:59Z antanas 

 Adding full bibliography for 1540527.cif.
;
_cod_original_sg_symbol_H-M P2(1)2(1)2(1)
_cod_database_code 1540527

loop_
_symmetry_equiv_pos_as_xyz
'x, y, z'
'x+1/2, -y+1/2, -z'
'-x, y+1/2, -z+1/2'
'-x+1/2, -y, z+1/2'

loop_
_atom_site_label
_atom_site_type_symbol
_atom_site_fract_x
_atom_site_fract_y
_atom_site_fract_z
_atom_site_U_iso_or_equiv
_atom_site_adp_type
_atom_site_occupancy
_atom_site_symmetry_multiplicity
_atom_site_calc_flag
_atom_site_refinement_flags
O1 O 0.25112(16) 0.74640(7) 0.11373(5) 0.0199(2) Uani 1 1 d .
H1 H 0.2082 0.7694 0.1546 0.030 Uiso 1 1 calc R
O2 O 0.85224(19) 0.77555(9) 0.33540(5) 0.0321(3) Uani 1 1 d .
O3 O 1.10287(17) 0.81336(7) 0.24560(5) 0.0242(2) Uani 1 1 d .
O1S O 0.7996(2) 0.31918(8) 0.06787(5) 0.0247(2) Uani 1 1 d .
H1S H 0.908(4) 0.3087(15) 0.0989(11) 0.036(5) Uiso 1 1 d .
H2S H 0.700(5) 0.2673(17) 0.0743(13) 0.052(6) Uiso 1 1 d .
O2S O 0.4666(2) 0.17655(8) 0.07561(6) 0.0293(2) Uani 1 1 d .
H3S H 0.417(4) 0.1774(16) 0.0329(15) 0.052(6) Uiso 1 1 d .
H4S H 0.363(5) 0.2056(19) 0.1036(14) 0.060(7) Uiso 1 1 d .
N1 N 0.5234(2) 0.48720(8) 0.09285(6) 0.0208(2) Uani 1 1 d .
H1N H 0.591(3) 0.4289(13) 0.0815(9) 0.027(4) Uiso 1 1 d .
N2 N 0.6444(2) 0.48052(8) 0.21651(6) 0.0237(3) Uani 1 1 d .
H2N H 0.715(4) 0.4220(15) 0.2166(10) 0.032(5) Uiso 1 1 d .
N3 N 0.4547(2) 0.61624(8) 0.17743(6) 0.0168(2) Uani 1 1 d .
C1 C 0.5412(2) 0.52439(9) 0.15957(7) 0.0181(3) Uani 1 1 d .
C2 C 0.6420(3) 0.54554(10) 0.28085(7) 0.0237(3) Uani 1 1 d .
H2A H 0.7985 0.5479 0.3050 0.028 Uiso 1 1 calc R
H2B H 0.5220 0.5241 0.3171 0.028 Uiso 1 1 calc R
C3 C 0.5778(2) 0.64631(9) 0.24631(7) 0.0185(3) Uani 1 1 d .
H3 H 0.4737 0.6867 0.2792 0.022 Uiso 1 1 calc R
C4 C 0.7823(2) 0.70770(9) 0.21566(6) 0.0178(3) Uani 1 1 d .
H4 H 0.8948 0.6609 0.1912 0.021 Uiso 1 1 calc R
C5 C 0.6592(2) 0.76845(9) 0.15543(7) 0.0193(3) Uani 1 1 d .
H5A H 0.7739 0.7893 0.1174 0.023 Uiso 1 1 calc R
H5B H 0.5850 0.8287 0.1766 0.023 Uiso 1 1 calc R
C6 C 0.4684(2) 0.69873(9) 0.12164(7) 0.0169(3) Uani 1 1 d .
C7 C 0.5365(2) 0.65540(9) 0.04677(7) 0.0182(3) Uani 1 1 d .
H7A H 0.7106 0.6518 0.0435 0.022 Uiso 1 1 calc R
H7B H 0.4810 0.7010 0.0077 0.022 Uiso 1 1 calc R
C8 C 0.4336(2) 0.55112(10) 0.03260(7) 0.0194(3) Uani 1 1 d .
C9 C 0.5282(3) 0.50906(10) -0.03966(7) 0.0249(3) Uani 1 1 d .
H9A H 0.7010 0.5087 -0.0385 0.037 Uiso 1 1 calc R
H9B H 0.4740 0.5506 -0.0806 0.037 Uiso 1 1 calc R
H9C H 0.4702 0.4409 -0.0463 0.037 Uiso 1 1 calc R
C10 C 0.1646(3) 0.54919(11) 0.03232(8) 0.0254(3) Uani 1 1 d .
H10A H 0.1098 0.4811 0.0233 0.038 Uiso 1 1 calc R
H10B H 0.1056 0.5931 -0.0066 0.038 Uiso 1 1 calc R
H10C H 0.1056 0.5722 0.0800 0.038 Uiso 1 1 calc R
C11 C 0.9219(2) 0.77038(9) 0.27033(7) 0.0193(3) Uani 1 1 d .

loop_
_atom_site_aniso_label
_atom_site_aniso_U_11
_atom_site_aniso_U_22
_atom_site_aniso_U_33
_atom_site_aniso_U_23
_atom_site_aniso_U_13
_atom_site_aniso_U_12
O1 0.0162(5) 0.0258(5) 0.0178(4) -0.0015(3) -0.0016(4) 0.0052(4)
O2 0.0257(6) 0.0532(6) 0.0175(5) -0.0067(4) 0.0012(4) -0.0121(5)
O3 0.0200(5) 0.0304(5) 0.0221(4) -0.0073(4) 0.0016(4) -0.0061(4)
O1S 0.0249(5) 0.0284(5) 0.0208(5) 0.0006(4) -0.0041(4) 0.0033(4)
O2S 0.0274(6) 0.0386(6) 0.0218(5) -0.0015(4) 0.0006(4) 0.0003(5)
N1 0.0218(6) 0.0209(5) 0.0196(5) -0.0014(4) -0.0021(5) 0.0026(5)
N2 0.0309(7) 0.0205(5) 0.0198(5) 0.0019(4) -0.0047(5) 0.0041(5)
N3 0.0151(5) 0.0199(5) 0.0155(5) 0.0012(4) -0.0008(4) -0.0011(4)
C1 0.0136(6) 0.0209(6) 0.0199(6) 0.0017(5) -0.0010(5) -0.0021(5)
C2 0.0277(7) 0.0262(6) 0.0171(6) 0.0018(5) -0.0035(5) -0.0010(6)
C3 0.0167(6) 0.0233(6) 0.0154(6) -0.0001(5) -0.0014(5) -0.0001(5)
C4 0.0145(6) 0.0228(6) 0.0160(5) -0.0011(5) 0.0000(5) 0.0008(5)
C5 0.0176(6) 0.0211(6) 0.0191(6) 0.0003(5) -0.0012(5) -0.0022(5)
C6 0.0147(6) 0.0197(6) 0.0164(5) 0.0022(5) -0.0002(5) -0.0007(5)
C7 0.0141(6) 0.0242(6) 0.0164(5) 0.0012(5) 0.0001(5) 0.0003(5)
C8 0.0162(7) 0.0237(6) 0.0182(6) -0.0011(5) -0.0030(5) 0.0022(5)
C9 0.0248(7) 0.0290(6) 0.0209(6) -0.0052(5) -0.0019(6) 0.0044(6)
C10 0.0178(7) 0.0311(7) 0.0273(6) -0.0043(6) -0.0020(5) -0.0010(6)
C11 0.0148(6) 0.0241(6) 0.0191(6) -0.0023(5) -0.0014(5) 0.0027(5)

loop_
_atom_type_symbol
_atom_type_description
_atom_type_scat_dispersion_real
_atom_type_scat_dispersion_imag
_atom_type_scat_source
C C 0.0181 0.0091 'International Tables Vol C Tables 4.2.6.8 and 6.1.1.4'
H H 0.0000 0.0000 'International Tables Vol C Tables 4.2.6.8 and 6.1.1.4'
N N 0.0311 0.0180 'International Tables Vol C Tables 4.2.6.8 and 6.1.1.4'
O O 0.0492 0.0322 'International Tables Vol C Tables 4.2.6.8 and 6.1.1.4'

loop_
_geom_angle_atom_site_label_1
_geom_angle_atom_site_label_2
_geom_angle_atom_site_label_3
_geom_angle
C6 O1 H1 109.5
H1S O1S H2S 103.9(19)
H3S O2S H4S 108(2)
C1 N1 C8 119.19(11)
C1 N1 H1N 120.8(11)
C8 N1 H1N 118.8(11)
C1 N2 C2 110.81(11)
C1 N2 H2N 126.7(12)
C2 N2 H2N 122.3(12)
C1 N3 C3 106.05(10)
C1 N3 C6 119.10(10)
C3 N3 C6 110.05(9)
N1 C1 N2 125.76(12)
N1 C1 N3 122.30(11)
N2 C1 N3 111.94(11)
N2 C2 C3 101.65(10)
N2 C2 H2A 111.4
C3 C2 H2A 111.4
N2 C2 H2B 111.4
C3 C2 H2B 111.4
H2A C2 H2B 109.3
N3 C3 C4 101.25(9)
N3 C3 C2 102.45(10)
C4 C3 C2 116.45(11)
N3 C3 H3 111.9
C4 C3 H3 111.9
C2 C3 H3 111.9
C11 C4 C3 117.01(10)
C11 C4 C5 114.07(10)
C3 C4 C5 101.69(10)
C11 C4 H4 107.9
C3 C4 H4 107.9
C5 C4 H4 107.9
C4 C5 C6 106.11(10)
C4 C5 H5A 110.5
C6 C5 H5A 110.5
C4 C5 H5B 110.5
C6 C5 H5B 110.5
H5A C5 H5B 108.7
O1 C6 N3 111.22(10)
O1 C6 C7 107.78(10)
N3 C6 C7 109.43(10)
O1 C6 C5 112.17(10)
N3 C6 C5 102.31(9)
C7 C6 C5 113.89(11)
C6 C7 C8 113.56(10)
C6 C7 H7A 108.9
C8 C7 H7A 108.9
C6 C7 H7B 108.9
C8 C7 H7B 108.9
H7A C7 H7B 107.7
N1 C8 C10 109.62(12)
N1 C8 C9 107.51(11)
C10 C8 C9 109.98(11)
N1 C8 C7 105.89(10)
C10 C8 C7 113.25(12)
C9 C8 C7 110.36(11)
C8 C9 H9A 109.5
C8 C9 H9B 109.5
H9A C9 H9B 109.5
C8 C9 H9C 109.5
H9A C9 H9C 109.5
H9B C9 H9C 109.5
C8 C10 H10A 109.5
C8 C10 H10B 109.5
H10A C10 H10B 109.5
C8 C10 H10C 109.5
H10A C10 H10C 109.5
H10B C10 H10C 109.5
O2 C11 O3 124.73(12)
O2 C11 C4 118.98(12)
O3 C11 C4 116.29(11)

loop_
_geom_bond_atom_site_label_1
_geom_bond_atom_site_label_2
_geom_bond_distance
O1 C6 1.3957(16)
O1 H1 0.8400
O2 C11 1.2490(17)
O3 C11 1.2603(17)
O1S H1S 0.85(2)
O1S H2S 0.91(3)
O2S H3S 0.83(3)
O2S H4S 0.87(3)
N1 C1 1.3159(16)
N1 C8 1.4819(16)
N1 H1N 0.895(18)
N2 C1 1.3271(17)
N2 C2 1.4601(17)
N2 H2N 0.88(2)
N3 C1 1.3670(17)
N3 C3 1.4895(15)
N3 C6 1.5044(15)
C2 C3 1.5361(18)
C2 H2A 0.9900
C2 H2B 0.9900
C3 C4 1.5276(18)
C3 H3 1.0000
C4 C11 1.5242(17)
C4 C5 1.5338(17)
C4 H4 1.0000
C5 C6 1.5567(17)
C5 H5A 0.9900
C5 H5B 0.9900
C6 C7 1.5300(16)
C7 C8 1.5392(18)
C7 H7A 0.9900
C7 H7B 0.9900
C8 C10 1.525(2)
C8 C9 1.5272(17)
C9 H9A 0.9800
C9 H9B 0.9800
C9 H9C 0.9800
C10 H10A 0.9800
C10 H10B 0.9800
C10 H10C 0.9800

loop_
_geom_torsion_atom_site_label_1
_geom_torsion_atom_site_label_2
_geom_torsion_atom_site_label_3
_geom_torsion_atom_site_label_4
_geom_torsion
C8 N1 C1 N2 -171.29(14)
C8 N1 C1 N3 7.74(19)
C2 N2 C1 N1 177.02(13)
C2 N2 C1 N3 -2.10(17)
C3 N3 C1 N1 -160.62(12)
C6 N3 C1 N1 -35.98(19)
C3 N3 C1 N2 18.53(15)
C6 N3 C1 N2 143.17(12)
C1 N2 C2 C3 -14.46(15)
C1 N3 C3 C4 94.55(11)
C6 N3 C3 C4 -35.52(12)
C1 N3 C3 C2 -26.05(13)
C6 N3 C3 C2 -156.12(11)
N2 C2 C3 N3 23.77(13)
N2 C2 C3 C4 -85.68(13)
N3 C3 C4 C11 167.40(10)
C2 C3 C4 C11 -82.45(14)
N3 C3 C4 C5 42.44(11)
C2 C3 C4 C5 152.60(10)
C11 C4 C5 C6 -162.60(10)
C3 C4 C5 C6 -35.70(12)
C1 N3 C6 O1 130.62(12)
C3 N3 C6 O1 -106.70(11)
C1 N3 C6 C7 11.65(16)
C3 N3 C6 C7 134.33(11)
C1 N3 C6 C5 -109.45(13)
C3 N3 C6 C5 13.24(13)
C4 C5 C6 O1 133.70(10)
C4 C5 C6 N3 14.42(12)
C4 C5 C6 C7 -103.54(11)
O1 C6 C7 C8 -86.33(12)
N3 C6 C7 C8 34.75(15)
C5 C6 C7 C8 148.54(11)
C1 N1 C8 C10 -84.59(15)
C1 N1 C8 C9 155.88(12)
C1 N1 C8 C7 37.90(16)
C6 C7 C8 N1 -58.54(14)
C6 C7 C8 C10 61.61(15)
C6 C7 C8 C9 -174.61(10)
C3 C4 C11 O2 -6.00(18)
C5 C4 C11 O2 112.47(14)
C3 C4 C11 O3 173.69(11)
C5 C4 C11 O3 -67.83(15)
